data_1572226
loop_
_publ_author_name
'Yang, Xiao-Gang'
'Chen, Ying-Jun'
'Yin, Pei-Pei'
'Li, Yan'
'Yang, Shu-Yao'
'Li, Yi-Man'
'Ma, Lu-Fang'

_publ_section_title
;
 Low thermal quenching of metal halide-based metal-organic framework
 phosphor for light-emitting diodes.
;
_journal_issue 35
_journal_name_full 'Chemical science'
_journal_page_first 14202
_journal_page_last 14208
_journal_paper_doi 10.1039/d4sc04228j
_journal_volume 15
_journal_year 2024
_chemical_formula_moiety 'C13 H9 Cd Cl2 N'
_chemical_formula_sum 'C13 H9 Cd Cl2 N'
_chemical_formula_weight 362.51
_space_group_crystal_system monoclinic
_space_group_IT_number 14
_space_group_name_Hall '-P 2ybc'
_space_group_name_H-M_alt 'P 1 21/c 1'
_atom_sites_solution_hydrogens geom
_atom_sites_solution_primary dual
_audit_creation_date 2021-04-14
_audit_creation_method
;
Olex2 1.2
(compiled 2018.05.29 svn.r3508 for OlexSys, GUI svn.r5506)
;
_audit_update_record
;
2024-06-21 deposited with the CCDC.	2024-07-31 downloaded from the CCDC.
;
_cell_angle_alpha 90
_cell_angle_beta 99.333(10)
_cell_angle_gamma 90
_cell_formula_units_Z 4
_cell_length_a 17.095(2)
_cell_length_b 10.0218(10)
_cell_length_c 7.0974(8)
_cell_measurement_reflns_used 2065
_cell_measurement_temperature 293(2)
_cell_measurement_theta_max 28.0740
_cell_measurement_theta_min 3.8840
_cell_volume 1199.8(2)
_computing_cell_refinement 'CrysAlisPro 1.171.40.53 (Rigaku OD, 2019)'
_computing_data_collection 'CrysAlisPro 1.171.40.53 (Rigaku OD, 2019)'
_computing_data_reduction 'CrysAlisPro 1.171.40.53 (Rigaku OD, 2019)'
_computing_molecular_graphics 'Olex2 (Dolomanov et al., 2009)'
_computing_publication_material 'Olex2 (Dolomanov et al., 2009)'
_computing_structure_refinement 'ShelXL (Sheldrick, 2015)'
_computing_structure_solution 'ShelXT (Sheldrick, 2015)'
_diffrn_ambient_temperature 293(2)
_diffrn_detector 'CCD plate'
_diffrn_detector_area_resol_mean 8.0584
_diffrn_detector_type EosS2
_diffrn_measured_fraction_theta_full 1
_diffrn_measured_fraction_theta_max 0.714
_diffrn_measurement_details
;
List of Runs (angles in degrees, time in seconds):

  # Type    Start    End  Width  t~exp~   \w     \q     \k     \f   Frames
#--------------------------------------------------------------------------
  1  \w     37.00  71.00   1.00   10.00    --   15.05 178.00 150.00   34
  2  \w    -11.00  21.00   1.00   10.00    --   15.05  77.00   0.00   32
  3  \w     24.00  79.00   1.00   10.00    --   15.05  77.00   0.00   55
  4  \w    -53.00  42.00   1.00   10.00    --   15.05 -77.00-120.00   95
;
_diffrn_measurement_device 'four-circle diffractometer'
_diffrn_measurement_device_type 'SuperNova, Single source at offset/far, EosS2'
_diffrn_measurement_method '\w scans'
_diffrn_orient_matrix_type 'CrysAlisPro convention (1999,Acta A55,543-557)'
_diffrn_orient_matrix_UB_11 0.0142335000
_diffrn_orient_matrix_UB_12 -0.0006279000
_diffrn_orient_matrix_UB_13 -0.0884824000
_diffrn_orient_matrix_UB_21 -0.0116378000
_diffrn_orient_matrix_UB_22 0.0675917000
_diffrn_orient_matrix_UB_23 -0.0153917000
_diffrn_orient_matrix_UB_31 0.0377872000
_diffrn_orient_matrix_UB_32 0.0210454000
_diffrn_orient_matrix_UB_33 0.0467942000
_diffrn_radiation_monochromator mirror
_diffrn_radiation_probe x-ray
_diffrn_radiation_type MoK\a
_diffrn_radiation_wavelength 0.71073
_diffrn_reflns_av_R_equivalents 0.0631
_diffrn_reflns_av_unetI/netI 0.0834
_diffrn_reflns_Laue_measured_fraction_full 0.825
_diffrn_reflns_Laue_measured_fraction_max 0.714
_diffrn_reflns_limit_h_max 18
_diffrn_reflns_limit_h_min -20
_diffrn_reflns_limit_k_max 13
_diffrn_reflns_limit_k_min -12
_diffrn_reflns_limit_l_max 9
_diffrn_reflns_limit_l_min -8
_diffrn_reflns_number 4343
_diffrn_reflns_point_group_measured_fraction_full 0.825
_diffrn_reflns_point_group_measured_fraction_max 0.714
_diffrn_reflns_theta_full 25.242
_diffrn_reflns_theta_max 28.254
_diffrn_reflns_theta_min 3.549
_diffrn_source 'micro-focus sealed X-ray tube'
_diffrn_source_type 'SuperNova (Mo) X-ray Source'
_exptl_absorpt_coefficient_mu 2.237
_exptl_absorpt_correction_T_max 1.00000
_exptl_absorpt_correction_T_min 0.69018
_exptl_absorpt_correction_type multi-scan
_exptl_absorpt_process_details
;
CrysAlisPro 1.171.40.53 (Rigaku Oxford Diffraction, 2019)
Empirical absorption correction using spherical harmonics,
 implemented in SCALE3 ABSPACK scaling algorithm.
;
_exptl_crystal_colour 'clear light yellow'
_exptl_crystal_colour_lustre clear
_exptl_crystal_colour_modifier light
_exptl_crystal_colour_primary yellow
_exptl_crystal_density_diffrn 2.007
_exptl_crystal_description block
_exptl_crystal_F_000 704
_exptl_crystal_size_max 0.27
_exptl_crystal_size_mid 0.23
_exptl_crystal_size_min 0.21
_refine_diff_density_max 3.687
_refine_diff_density_min -2.470
_refine_diff_density_rms 0.295
_refine_ls_extinction_method none
_refine_ls_goodness_of_fit_ref 1.391
_refine_ls_hydrogen_treatment constr
_refine_ls_matrix_type full
_refine_ls_number_parameters 154
_refine_ls_number_reflns 2123
_refine_ls_number_restraints 6
_refine_ls_restrained_S_all 1.392
_refine_ls_R_factor_all 0.1147
_refine_ls_R_factor_gt 0.0994
_refine_ls_shift/su_max 0.000
_refine_ls_shift/su_mean 0.000
_refine_ls_structure_factor_coef Fsqd
_refine_ls_weighting_details 'w=1/[\s^2^(Fo^2^)+(0.1000P)^2^] where P=(Fo^2^+2Fc^2^)/3'
_refine_ls_weighting_scheme calc
_refine_ls_wR_factor_gt 0.2296
_refine_ls_wR_factor_ref 0.2407
_reflns_Friedel_coverage 0.000
_reflns_number_gt 1704
_reflns_number_total 2123
_reflns_threshold_expression 'I > 2\s(I)'
_cod_data_source_file d4sc04228j2.cif
_cod_data_source_block q258-cl
_cod_depositor_comments 'Adding full bibliography for 1572226.cif.'
_cod_database_code 1572226
_shelx_shelxl_version_number 2014/7
_chemical_oxdiff_formula C1H1O1N1Cd1Cl1
_shelx_space_group_comment
;
The symmetry employed for this shelxl refinement is uniquely defined
by the following loop, which should always be used as a source of
symmetry information in preference to the above space-group names.
They are only intended as comments.
;
_shelx_estimated_absorpt_t_max 0.651
_shelx_estimated_absorpt_t_min 0.583
_reflns_odcompleteness_completeness 99.49
_reflns_odcompleteness_iscentric 1
_reflns_odcompleteness_theta 25.30
_olex2_refinement_description
;
1. Fixed Uiso
 At 1.2 times of:
  All C(H) groups
2. Uiso/Uaniso restraints and constraints
Uanis(C6) \\sim Ueq: with sigma of 0.005 and sigma for terminal atoms of 0.01
3.a Aromatic/amide H refined with riding coordinates:
 C2(H2), C3(H3), C4(H4), C5(H5), C7(H7), C9(H9), C10(H10), C11(H11), C12(H12)
;
_olex2_submission_special_instructions 'No special instructions were received'
_oxdiff_exptl_absorpt_empirical_details
;
Empirical correction (ABSPACK) includes:
- Absorption correction using spherical harmonics
- Frame scaling
;
_oxdiff_exptl_absorpt_empirical_full_max 1.363
_oxdiff_exptl_absorpt_empirical_full_min 0.639

loop_
_space_group_symop_operation_xyz
'x, y, z'
'-x, y+1/2, -z+1/2'
'-x, -y, -z'
'x, -y-1/2, z-1/2'

loop_
_atom_site_label
_atom_site_type_symbol
_atom_site_fract_x
_atom_site_fract_y
_atom_site_fract_z
_atom_site_U_iso_or_equiv
_atom_site_adp_type
_atom_site_occupancy
_atom_site_site_symmetry_order
_atom_site_calc_flag
_atom_site_refinement_flags_posn
_atom_site_refinement_flags_adp
_atom_site_refinement_flags_occupancy
_atom_site_disorder_assembly
_atom_site_disorder_group
Cd1 Cd 0.25280(4) 0.67679(6) 0.60142(10) 0.0152(3) Uani 1 1 d . . . . .
Cl1 Cl 0.3470(2) 0.8118(3) 0.8311(5) 0.0309(7) Uani 1 1 d . . . . .
Cl2 Cl 0.1617(2) 0.8219(3) 0.3796(5) 0.0312(8) Uani 1 1 d . . . . .
N007 N 0.2513(4) 0.4469(9) 0.5925(9) 0.0150(19) Uani 1 1 d . . . . .
C1 C 0.3187(6) 0.3774(10) 0.6654(15) 0.020(2) Uani 1 1 d . . . . .
C2 C 0.3891(7) 0.4459(11) 0.7431(18) 0.030(3) Uani 1 1 d . . . . .
H2 H 0.3898 0.5386 0.7451 0.036 Uiso 1 1 calc R . . . .
C3 C 0.4549(8) 0.3775(13) 0.8137(17) 0.035(3) Uani 1 1 d . . . . .
H3 H 0.5010 0.4237 0.8615 0.042 Uiso 1 1 calc R . . . .
C4 C 0.4553(7) 0.2350(13) 0.8168(18) 0.034(3) Uani 1 1 d . . . . .
H4 H 0.5012 0.1883 0.8654 0.041 Uiso 1 1 calc R . . . .
C5 C 0.3870(7) 0.1688(10) 0.7469(19) 0.024(3) Uani 1 1 d . . . . .
H5 H 0.3862 0.0761 0.7525 0.029 Uiso 1 1 calc R . . . .
C6 C 0.3183(6) 0.2366(11) 0.6675(15) 0.023(2) Uani 1 1 d . U . . .
C7 C 0.2503(6) 0.1695(10) 0.5956(13) 0.020(3) Uani 1 1 d . . . . .
H7 H 0.2491 0.0768 0.5997 0.024 Uiso 1 1 calc R . . . .
C8 C 0.1832(6) 0.2403(10) 0.5167(15) 0.022(2) Uani 1 1 d . . . . .
C9 C 0.1083(8) 0.1767(11) 0.441(2) 0.031(3) Uani 1 1 d . . . . .
H9 H 0.1043 0.0842 0.4462 0.038 Uiso 1 1 calc R . . . .
C10 C 0.0451(7) 0.2480(15) 0.3634(17) 0.038(3) Uani 1 1 d . . . . .
H10 H -0.0013 0.2045 0.3100 0.045 Uiso 1 1 calc R . . . .
C11 C 0.0484(7) 0.3910(12) 0.3621(18) 0.037(3) Uani 1 1 d . . . . .
H11 H 0.0041 0.4403 0.3095 0.045 Uiso 1 1 calc R . . . .
C12 C 0.1162(7) 0.4534(10) 0.4378(17) 0.028(3) Uani 1 1 d . . . . .
H12 H 0.1170 0.5461 0.4392 0.034 Uiso 1 1 calc R . . . .
C13 C 0.1854(7) 0.3846(9) 0.5144(16) 0.022(2) Uani 1 1 d . . . . .

loop_
_atom_site_aniso_label
_atom_site_aniso_U_11
_atom_site_aniso_U_22
_atom_site_aniso_U_33
_atom_site_aniso_U_23
_atom_site_aniso_U_13
_atom_site_aniso_U_12
Cd1 0.0280(6) 0.0052(5) 0.0122(5) -0.0002(2) 0.0027(3) 0.0005(2)
Cl1 0.0368(18) 0.0321(17) 0.0245(16) -0.0093(12) 0.0069(13) -0.0091(11)
Cl2 0.0353(18) 0.0321(18) 0.0248(16) 0.0064(12) 0.0009(13) 0.0092(11)
N007 0.026(5) 0.010(5) 0.009(4) -0.002(3) 0.001(3) 0.005(3)
C1 0.030(6) 0.006(5) 0.025(6) 0.001(4) 0.008(4) 0.001(4)
C2 0.040(7) 0.013(5) 0.039(7) -0.009(5) 0.014(5) 0.002(5)
C3 0.040(7) 0.033(7) 0.025(6) -0.016(6) -0.014(5) 0.016(6)
C4 0.033(7) 0.031(7) 0.036(7) 0.017(6) -0.001(5) 0.006(5)
C5 0.021(6) 0.017(6) 0.037(7) 0.009(5) 0.018(5) -0.003(4)
C6 0.032(4) 0.014(4) 0.024(4) 0.002(3) 0.008(3) 0.005(3)
C7 0.043(8) 0.010(6) 0.011(6) -0.001(4) 0.011(5) 0.004(4)
C8 0.037(6) 0.008(5) 0.020(5) -0.010(4) 0.005(4) 0.001(4)
C9 0.046(8) 0.020(7) 0.029(7) -0.009(5) 0.009(6) 0.001(5)
C10 0.038(7) 0.042(8) 0.029(7) -0.020(6) -0.010(5) -0.006(6)
C11 0.032(7) 0.036(8) 0.037(8) -0.002(6) -0.014(6) 0.007(5)
C12 0.035(6) 0.006(5) 0.043(7) 0.001(5) 0.004(5) -0.007(4)
C13 0.038(6) 0.002(4) 0.027(6) -0.002(4) 0.006(5) -0.001(4)

loop_
_atom_type_symbol
_atom_type_description
_atom_type_scat_dispersion_real
_atom_type_scat_dispersion_imag
_atom_type_scat_source
C C 0.0033 0.0016 'International Tables Vol C Tables 4.2.6.8 and 6.1.1.4'
H H 0.0000 0.0000 'International Tables Vol C Tables 4.2.6.8 and 6.1.1.4'
Cd Cd -0.8075 1.2024 'International Tables Vol C Tables 4.2.6.8 and 6.1.1.4'
Cl Cl 0.1484 0.1585 'International Tables Vol C Tables 4.2.6.8 and 6.1.1.4'
N N 0.0061 0.0033 'International Tables Vol C Tables 4.2.6.8 and 6.1.1.4'

loop_
_geom_angle_atom_site_label_1
_geom_angle_atom_site_label_2
_geom_angle_atom_site_label_3
_geom_angle
_geom_angle_site_symmetry_1
_geom_angle_site_symmetry_3
_geom_angle_publ_flag
Cl1 Cd1 Cl1 92.58(10) . 4_575 ?
Cl1 Cd1 Cl2 84.70(10) . 4_576 ?
Cl1 Cd1 Cl2 176.92(9) 4_575 4_576 ?
Cl2 Cd1 Cl1 111.51(11) . . ?
Cl2 Cd1 Cl1 84.84(10) . 4_575 ?
Cl2 Cd1 Cl2 94.80(11) . 4_576 ?
N007 Cd1 Cl1 124.25(19) . . ?
N007 Cd1 Cl1 91.60(19) . 4_575 ?
N007 Cd1 Cl2 91.13(18) . 4_576 ?
N007 Cd1 Cl2 124.23(18) . . ?
Cd1 Cl1 Cd1 95.22(10) . 4_576 ?
Cd1 Cl2 Cd1 95.12(10) . 4_575 ?
C1 N007 Cd1 119.5(6) . . ?
C13 N007 Cd1 119.1(6) . . ?
C13 N007 C1 121.4(10) . . ?
N007 C1 C2 120.6(9) . . ?
N007 C1 C6 120.4(9) . . ?
C6 C1 C2 119.0(9) . . ?
C1 C2 H2 119.8 . . ?
C3 C2 C1 120.4(10) . . ?
C3 C2 H2 119.8 . . ?
C2 C3 H3 119.4 . . ?
C2 C3 C4 121.2(11) . . ?
C4 C3 H3 119.4 . . ?
C3 C4 H4 120.7 . . ?
C5 C4 C3 118.6(10) . . ?
C5 C4 H4 120.7 . . ?
C4 C5 H5 119.2 . . ?
C4 C5 C6 121.7(10) . . ?
C6 C5 H5 119.2 . . ?
C5 C6 C1 119.1(10) . . ?
C7 C6 C1 119.5(9) . . ?
C7 C6 C5 121.3(10) . . ?
C6 C7 H7 120.1 . . ?
C6 C7 C8 119.8(11) . . ?
C8 C7 H7 120.1 . . ?
C7 C8 C9 123.1(10) . . ?
C7 C8 C13 119.6(9) . . ?
C13 C8 C9 117.3(9) . . ?
C8 C9 H9 119.3 . . ?
C10 C9 C8 121.5(11) . . ?
C10 C9 H9 119.3 . . ?
C9 C10 H10 119.8 . . ?
C9 C10 C11 120.5(10) . . ?
C11 C10 H10 119.8 . . ?
C10 C11 H11 120.3 . . ?
C12 C11 C10 119.5(10) . . ?
C12 C11 H11 120.3 . . ?
C11 C12 H12 118.5 . . ?
C11 C12 C13 122.9(10) . . ?
C13 C12 H12 118.5 . . ?
N007 C13 C8 119.2(9) . . ?
N007 C13 C12 122.5(9) . . ?
C12 C13 C8 118.3(9) . . ?

loop_
_geom_bond_atom_site_label_1
_geom_bond_atom_site_label_2
_geom_bond_distance
_geom_bond_site_symmetry_2
_geom_bond_publ_flag
Cd1 Cl1 2.496(3) . ?
Cd1 Cl1 2.700(3) 4_575 ?
Cd1 Cl2 2.495(3) . ?
Cd1 Cl2 2.705(3) 4_576 ?
Cd1 N007 2.305(9) . ?
Cl1 Cd1 2.700(3) 4_576 ?
Cl2 Cd1 2.705(3) 4_575 ?
N007 C1 1.373(13) . ?
N007 C13 1.328(13) . ?
C1 C2 1.418(15) . ?
C1 C6 1.411(15) . ?
C2 H2 0.9300 . ?
C2 C3 1.342(16) . ?
C3 H3 0.9300 . ?
C3 C4 1.428(19) . ?
C4 H4 0.9300 . ?
C4 C5 1.364(17) . ?
C5 H5 0.9300 . ?
C5 C6 1.394(15) . ?
C6 C7 1.367(15) . ?
C7 H7 0.9300 . ?
C7 C8 1.388(14) . ?
C8 C9 1.452(16) . ?
C8 C13 1.447(15) . ?
C9 H9 0.9300 . ?
C9 C10 1.337(18) . ?
C10 H10 0.9300 . ?
C10 C11 1.43(2) . ?
C11 H11 0.9300 . ?
C11 C12 1.349(16) . ?
C12 H12 0.9300 . ?
C12 C13 1.401(15) . ?
